data_7123025
loop_
_publ_author_name
'Crawford, Adam W.'
'Groeneman , Ryan'
'Unruh, Daniel K.'
'Hutchins, Kristin M.'

_publ_section_title
;
 Cooling-rate dependent single-crystal-to-single-crystal phase transition
 in an organic co-crystal
;
_journal_name_full 'Chemical Communications'
_journal_paper_doi 10.1039/C9CC00836E
_journal_year 2019
_chemical_formula_sum 'C18 H12 Br4 N2'
_chemical_formula_weight 575.94
_space_group_IT_number 2
_symmetry_cell_setting triclinic
_symmetry_Int_Tables_number 2
_symmetry_space_group_name_Hall '-P 1'
_symmetry_space_group_name_H-M 'P -1'
_atom_sites_solution_hydrogens geom
_atom_sites_solution_primary dual
_atom_sites_solution_secondary difmap
_audit_creation_date 2018-10-31T15:21:35-00:00
_audit_creation_method 'WinGX routine CIF_UPDATE'
_audit_update_record
;
2019-01-09 deposited with the CCDC.    2019-02-21 downloaded from the CCDC.
;
_cell_angle_alpha 75.801(10)
_cell_angle_beta 84.980(11)
_cell_angle_gamma 78.541(11)
_cell_formula_units_Z 1
_cell_length_a 3.9240(8)
_cell_length_b 9.667(2)
_cell_length_c 12.375(3)
_cell_measurement_reflns_used 3186
_cell_measurement_temperature 189(2)
_cell_measurement_theta_max 27.45
_cell_measurement_theta_min 2.45
_cell_volume 445.64(17)
_computing_cell_refinement 'Bruker SAINT'
_computing_data_collection 'Bruker APEX2'
_computing_data_reduction 'Bruker SAINT'
_computing_structure_refinement 'SHELXL-2016/6 (Sheldrick, 2016)'
_computing_structure_solution 'SHELXT 2014/5 (Sheldrick, 2014)'
_diffrn_ambient_temperature 189(2)
_diffrn_measured_fraction_theta_full 0.99
_diffrn_measured_fraction_theta_max 0.96
_diffrn_measurement_device_type 'Bruker APEX-II CCD'
_diffrn_measurement_method '\f and \w scans'
_diffrn_radiation_monochromator graphite
_diffrn_radiation_source 'fine-focus sealed tube'
_diffrn_radiation_type MoK\a
_diffrn_radiation_wavelength 0.71073
_diffrn_reflns_av_R_equivalents 0.0879
_diffrn_reflns_av_unetI/netI 0.0585
_diffrn_reflns_Laue_measured_fraction_full 0.972
_diffrn_reflns_Laue_measured_fraction_max 0.96
_diffrn_reflns_limit_h_max 4
_diffrn_reflns_limit_h_min -5
_diffrn_reflns_limit_k_max 12
_diffrn_reflns_limit_k_min -12
_diffrn_reflns_limit_l_max 15
_diffrn_reflns_limit_l_min -15
_diffrn_reflns_number 6392
_diffrn_reflns_point_group_measured_fraction_full 0.972
_diffrn_reflns_point_group_measured_fraction_max 0.96
_diffrn_reflns_theta_full 25.242
_diffrn_reflns_theta_max 27.552
_diffrn_reflns_theta_min 1.699
_exptl_absorpt_coefficient_mu 9.033
_exptl_absorpt_correction_T_max 0.8621
_exptl_absorpt_correction_T_min 0.5748
_exptl_absorpt_correction_type multi-scan
_exptl_absorpt_process_details SADABS
_exptl_crystal_colour colourless
_exptl_crystal_density_diffrn 2.146
_exptl_crystal_description rod
_exptl_crystal_F_000 274
_exptl_crystal_recrystallization_method 'Re-crystallisation from solvent'
_exptl_crystal_size_max 0.468
_exptl_crystal_size_mid 0.202
_exptl_crystal_size_min 0.177
_refine_diff_density_max 2.024
_refine_diff_density_min -1.164
_refine_diff_density_rms 0.191
_refine_ls_extinction_method none
_refine_ls_goodness_of_fit_ref 1.001
_refine_ls_hydrogen_treatment constr
_refine_ls_matrix_type full
_refine_ls_number_parameters 109
_refine_ls_number_reflns 1972
_refine_ls_number_restraints 0
_refine_ls_restrained_S_all 1.001
_refine_ls_R_factor_all 0.0535
_refine_ls_R_factor_gt 0.0451
_refine_ls_shift/su_max 0
_refine_ls_shift/su_mean 0
_refine_ls_structure_factor_coef Fsqd
_refine_ls_weighting_details 'w=1/[\s^2^(Fo^2^)+(0.0728P)^2^] where P=(Fo^2^+2Fc^2^)/3'
_refine_ls_weighting_scheme calc
_refine_ls_wR_factor_gt 0.1148
_refine_ls_wR_factor_ref 0.1181
_reflns_Friedel_coverage 0
_reflns_number_gt 1587
_reflns_number_total 1972
_reflns_threshold_expression 'I > 2\s(I)'
_cod_data_source_file c9cc00836e2.cif
_cod_data_source_block TBrB_BPE_190K
_cod_original_cell_volume 445.65(17)
_cod_database_code 7123025
_shelx_estimated_absorpt_t_min 0.101
_shelx_estimated_absorpt_t_max 0.298

loop_
_symmetry_equiv_pos_as_xyz
'x, y, z'
'-x, -y, -z'

loop_
_atom_site_label
_atom_site_type_symbol
_atom_site_fract_x
_atom_site_fract_y
_atom_site_fract_z
_atom_site_U_iso_or_equiv
_atom_site_adp_type
_atom_site_occupancy
_atom_site_site_symmetry_order
_atom_site_calc_flag
_atom_site_refinement_flags_posn
_atom_site_refinement_flags_adp
Br1 Br 0.57426(13) 0.34147(4) 0.44163(4) 0.03122(18) Uani 1 1 d . .
Br2 Br 0.34208(13) 0.18909(5) 0.24656(3) 0.03165(18) Uani 1 1 d . .
N1 N 0.0858(12) 0.8088(4) 0.2335(3) 0.0341(9) Uani 1 1 d . .
C1 C 0.1816(14) 0.8538(5) 0.1269(4) 0.0356(12) Uani 1 1 d . .
H1 H 0.257603 0.944396 0.104308 0.043 Uiso 1 1 calc R U
C2 C 0.1768(13) 0.7763(5) 0.0470(4) 0.0300(10) Uani 1 1 d . .
H2 H 0.244454 0.814318 -0.028387 0.036 Uiso 1 1 calc R U
C3 C 0.0723(11) 0.6424(4) 0.0777(3) 0.0222(9) Uani 1 1 d . .
C4 C -0.0281(13) 0.5950(5) 0.1893(4) 0.0289(10) Uani 1 1 d . .
H4 H -0.105482 0.505 0.214925 0.035 Uiso 1 1 calc R U
C5 C -0.0132(13) 0.6812(5) 0.2622(4) 0.0334(11) Uani 1 1 d . .
H5 H -0.078597 0.646317 0.338277 0.04 Uiso 1 1 calc R U
C6 C 0.0685(12) 0.5589(4) -0.0068(4) 0.0249(9) Uani 1 1 d . .
H6 H 0.174576 0.592946 -0.07785 0.03 Uiso 1 1 calc R U
C7 C 0.5981(11) 0.0625(4) 0.5801(3) 0.0220(9) Uani 1 1 d . .
H7 H 0.666595 0.105078 0.634264 0.026 Uiso 1 1 calc R U
C8 C 0.5294(11) 0.1442(4) 0.4731(3) 0.0224(9) Uani 1 1 d . .
C9 C 0.4341(11) 0.0821(4) 0.3928(3) 0.0201(8) Uani 1 1 d . .

loop_
_atom_site_aniso_label
_atom_site_aniso_U_11
_atom_site_aniso_U_22
_atom_site_aniso_U_33
_atom_site_aniso_U_23
_atom_site_aniso_U_13
_atom_site_aniso_U_12
Br1 0.0413(3) 0.0249(3) 0.0322(3) -0.0136(2) 0.0058(2) -0.0117(2)
Br2 0.0407(3) 0.0352(3) 0.0193(3) -0.00832(19) -0.00112(19) -0.0051(2)
N1 0.043(3) 0.037(2) 0.029(2) -0.0203(18) -0.0019(18) -0.0091(18)
C1 0.047(3) 0.028(2) 0.037(3) -0.016(2) 0.000(2) -0.010(2)
C2 0.038(3) 0.032(2) 0.024(2) -0.0124(19) 0.0037(19) -0.008(2)
C3 0.022(2) 0.024(2) 0.023(2) -0.0123(17) -0.0015(16) -0.0012(17)
C4 0.038(3) 0.029(2) 0.023(2) -0.0126(18) -0.0022(19) -0.004(2)
C5 0.041(3) 0.040(3) 0.023(2) -0.019(2) 0.003(2) -0.005(2)
C6 0.030(3) 0.029(2) 0.018(2) -0.0134(17) -0.0006(16) -0.0016(18)
C7 0.025(2) 0.025(2) 0.021(2) -0.0166(17) 0.0011(17) -0.0033(17)
C8 0.024(2) 0.0207(19) 0.028(2) -0.0151(17) 0.0044(17) -0.0058(16)
C9 0.021(2) 0.025(2) 0.0163(19) -0.0096(16) 0.0027(15) -0.0036(16)

loop_
_atom_type_symbol
_atom_type_description
_atom_type_scat_dispersion_real
_atom_type_scat_dispersion_imag
_atom_type_scat_source
C C 0.0033 0.0016 'International Tables Vol C Tables 4.2.6.8 and 6.1.1.4'
H H 0 0 'International Tables Vol C Tables 4.2.6.8 and 6.1.1.4'
N N 0.0061 0.0033 'International Tables Vol C Tables 4.2.6.8 and 6.1.1.4'
Br Br -0.2901 2.4595 'International Tables Vol C Tables 4.2.6.8 and 6.1.1.4'

loop_
_geom_angle_atom_site_label_1
_geom_angle_atom_site_label_2
_geom_angle_atom_site_label_3
_geom_angle
_geom_angle_site_symmetry_1
C5 N1 C1 116.4(4) .
N1 C1 C2 123.7(4) .
N1 C1 H1 118.2 .
C2 C1 H1 118.2 .
C1 C2 C3 119.6(4) .
C1 C2 H2 120.2 .
C3 C2 H2 120.2 .
C2 C3 C4 116.8(4) .
C2 C3 C6 119.8(4) .
C4 C3 C6 123.3(4) .
C5 C4 C3 118.8(4) .
C5 C4 H4 120.6 .
C3 C4 H4 120.6 .
N1 C5 C4 124.6(4) .
N1 C5 H5 117.7 .
C4 C5 H5 117.7 .
C6 C6 C3 126.2(5) 2_565
C6 C6 H6 116.9 2_565
C3 C6 H6 116.9 .
C9 C7 C8 119.2(4) 2_656
C9 C7 H7 120.4 2_656
C8 C7 H7 120.4 .
C7 C8 C9 120.7(4) .
C7 C8 Br1 117.2(3) .
C9 C8 Br1 122.1(3) .
C7 C9 C8 120.0(4) 2_656
C7 C9 Br2 118.0(3) 2_656
C8 C9 Br2 122.0(3) .

loop_
_geom_bond_atom_site_label_1
_geom_bond_atom_site_label_2
_geom_bond_distance
_geom_bond_site_symmetry_2
Br1 C8 1.891(4) .
Br2 C9 1.877(4) .
N1 C5 1.323(6) .
N1 C1 1.330(6) .
C1 C2 1.383(6) .
C1 H1 0.95 .
C2 C3 1.390(6) .
C2 H2 0.95 .
C3 C4 1.393(6) .
C3 C6 1.471(5) .
C4 C5 1.381(6) .
C4 H4 0.95 .
C5 H5 0.95 .
C6 C6 1.323(8) 2_565
C6 H6 0.95 .
C7 C9 1.383(5) 2_656
C7 C8 1.384(6) .
C7 H7 0.95 .
C8 C9 1.391(5) .

loop_
_geom_hbond_atom_site_label_D
_geom_hbond_atom_site_label_H
_geom_hbond_atom_site_label_A
_geom_hbond_distance_DH
_geom_hbond_distance_HA
_geom_hbond_distance_DA
_geom_hbond_angle_DHA
_geom_hbond_site_symmetry_A
C7 H7 N1 0.95 2.36 3.306(5) 172 2_666
